data_4021322
loop_
_publ_author_name
'Chong-Dao Lu'
'Zhi-Yong Chen'
'Hui Liu'
'Wen-Hao Hu'
'Ai-Qiao Mi'
'Michael P. Doyle'

_publ_section_title
;
 A Facile Three-Component One-Pot Synthesis
 of Structurally Constrained Tetrahydrofurans That Are
 t-RNA Synthetase Inhibitor Analogues
;
_journal_name_full 'Journal of Organic Chemistry'
_journal_page_first 4856
_journal_page_last 4859
_journal_paper_doi 10.1021/jo0497508
_journal_volume 69
_journal_year 2004
_chemical_formula_sum 'C26 H17 Cl2 N O4'
_chemical_formula_weight 478.31
_space_group_IT_number 61
_symmetry_cell_setting orthorhombic
_symmetry_space_group_name_Hall '-P 2ac 2ab'
_symmetry_space_group_name_H-M 'P b c a'
_cell_angle_alpha 90.00
_cell_angle_beta 90.00
_cell_angle_gamma 90.00
_cell_formula_units_Z 8
_cell_length_a 14.980(2)
_cell_length_b 12.115(2)
_cell_length_c 24.997(4)
_cell_measurement_temperature 296(2)
_cell_volume 4536.5(12)
_diffrn_ambient_temperature 296(2)
_exptl_crystal_density_diffrn 1.401
_cod_depositor_comments
;
The following automatic conversions were performed:
'_symmetry_cell_setting' value 'Orthorhombic' changed to 'orthorhombic'
according to '/home/saulius/struct/CIF-dictionaries/cif_core.dic'
dictionary named 'cif_core.dic' version 2.4.1 from 2010-06-29.

Automatic conversion script
Id: cif_fix_enum 1527 2010-12-29 10:47:43Z saulius 
;
_cod_database_code 4021322

loop_
_symmetry_equiv_pos_as_xyz
'x, y, z'
'-x+1/2, -y, z+1/2'
'-x, y+1/2, -z+1/2'
'x+1/2, -y+1/2, -z'
'-x, -y, -z'
'x-1/2, y, -z-1/2'
'x, -y-1/2, z-1/2'
'-x-1/2, y-1/2, z'

loop_
_atom_site_label
_atom_site_type_symbol
_atom_site_fract_x
_atom_site_fract_y
_atom_site_fract_z
_atom_site_U_iso_or_equiv
_atom_site_adp_type
_atom_site_occupancy
_atom_site_symmetry_multiplicity
_atom_site_calc_flag
_atom_site_refinement_flags
_atom_site_disorder_assembly
_atom_site_disorder_group
Cl1 Cl 0.61317(5) 0.65497(6) 0.76271(2) 0.0866(3) Uani 1 1 d . . .
Cl2 Cl 0.49867(6) 0.84868(6) 0.81083(2) 0.0906(3) Uani 1 1 d . . .
O1 O 0.52462(9) 0.61009(11) 0.43175(5) 0.0494(4) Uani 1 1 d . . .
O2 O 0.29668(10) 0.80938(11) 0.51631(6) 0.0611(4) Uani 1 1 d . . .
O3 O 0.50899(9) 0.68816(12) 0.55818(5) 0.0514(4) Uani 1 1 d . . .
O4 O 0.25658(11) 0.55995(17) 0.63794(6) 0.0823(6) Uani 1 1 d . . .
N N 0.38858(10) 0.63499(13) 0.60890(6) 0.0417(4) Uani 1 1 d . . .
C1 C 0.49150(14) 0.64999(17) 0.68368(7) 0.0467(5) Uani 1 1 d . . .
H1 H 0.5254 0.5931 0.6692 0.056 Uiso 1 1 calc R . .
C2 C 0.51768(15) 0.70046(18) 0.73106(8) 0.0512(6) Uani 1 1 d . . .
C3 C 0.46682(18) 0.78498(18) 0.75199(8) 0.0589(6) Uani 1 1 d . . .
C4 C 0.39032(18) 0.81921(19) 0.72632(10) 0.0722(7) Uani 1 1 d . . .
H4 H 0.3560 0.8759 0.7407 0.087 Uiso 1 1 calc R . .
C5 C 0.36488(17) 0.7693(2) 0.67934(9) 0.0649(7) Uani 1 1 d . . .
H5 H 0.3137 0.7929 0.6617 0.078 Uiso 1 1 calc R . .
C6 C 0.41494(14) 0.68489(16) 0.65846(7) 0.0450(5) Uani 1 1 d . . .
C7 C 0.43738(14) 0.64318(16) 0.56212(7) 0.0393(5) Uani 1 1 d . . .
C8 C 0.38466(12) 0.58918(15) 0.51748(7) 0.0377(5) Uani 1 1 d . . .
H8 H 0.4159 0.5216 0.5067 0.045 Uiso 1 1 calc R . .
C9 C 0.29632(13) 0.55644(18) 0.54352(7) 0.0485(5) Uani 1 1 d . . .
H9A H 0.2475 0.5992 0.5287 0.058 Uiso 1 1 calc R . .
H9B H 0.2842 0.4787 0.5378 0.058 Uiso 1 1 calc R . .
C10 C 0.30717(14) 0.58031(19) 0.60199(8) 0.0502(6) Uani 1 1 d . . .
C11 C 0.38003(12) 0.66652(14) 0.46876(7) 0.0358(5) Uani 1 1 d . . .
C12 C 0.47368(13) 0.68376(16) 0.44342(7) 0.0383(5) Uani 1 1 d . . .
C13 C 0.48624(13) 0.80333(16) 0.43462(7) 0.0398(5) Uani 1 1 d . . .
C14 C 0.55544(14) 0.85666(18) 0.40871(8) 0.0514(6) Uani 1 1 d . . .
H14 H 0.6033 0.8173 0.3946 0.062 Uiso 1 1 calc R . .
C15 C 0.55123(17) 0.97037(19) 0.40448(9) 0.0613(7) Uani 1 1 d . . .
H15 H 0.5967 1.0083 0.3871 0.074 Uiso 1 1 calc R . .
C16 C 0.48007(16) 1.02845(18) 0.42589(9) 0.0589(6) Uani 1 1 d . . .
H16 H 0.4784 1.1048 0.4222 0.071 Uiso 1 1 calc R . .
C17 C 0.41159(15) 0.97601(16) 0.45262(8) 0.0493(6) Uani 1 1 d . . .
H17 H 0.3645 1.0157 0.4673 0.059 Uiso 1 1 calc R . .
C18 C 0.41549(13) 0.86157(15) 0.45681(7) 0.0391(5) Uani 1 1 d . . .
C19 C 0.35454(13) 0.78549(15) 0.48428(8) 0.0402(5) Uani 1 1 d . . .
C20 C 0.31901(13) 0.62179(16) 0.42465(7) 0.0384(5) Uani 1 1 d . . .
C21 C 0.25254(16) 0.68502(19) 0.40183(9) 0.0625(6) Uani 1 1 d . . .
H21 H 0.2412 0.7554 0.4150 0.075 Uiso 1 1 calc R . .
C22 C 0.20230(17) 0.6449(2) 0.35941(10) 0.0740(8) Uani 1 1 d . . .
H22 H 0.1584 0.6895 0.3444 0.089 Uiso 1 1 calc R . .
C23 C 0.21562(16) 0.5412(2) 0.33900(9) 0.0593(6) Uani 1 1 d . . .
C24 C 0.28052(15) 0.47760(18) 0.36242(8) 0.0534(6) Uani 1 1 d . . .
H24 H 0.2906 0.4066 0.3496 0.064 Uiso 1 1 calc R . .
C25 C 0.33160(14) 0.51655(17) 0.40482(8) 0.0473(6) Uani 1 1 d . . .
H25 H 0.3748 0.4712 0.4200 0.057 Uiso 1 1 calc R . .
C26 C 0.1584(2) 0.4980(2) 0.29366(11) 0.0966(10) Uani 1 1 d . . .
H26A H 0.0997 0.4815 0.3069 0.116 Uiso 1 1 calc R . .
H26B H 0.1849 0.4321 0.2793 0.116 Uiso 1 1 calc R . .
H26C H 0.1544 0.5529 0.2661 0.116 Uiso 1 1 calc R . .

loop_
_atom_site_aniso_label
_atom_site_aniso_U_11
_atom_site_aniso_U_22
_atom_site_aniso_U_33
_atom_site_aniso_U_23
_atom_site_aniso_U_13
_atom_site_aniso_U_12
Cl1 0.0893(5) 0.1144(6) 0.0562(4) -0.0170(4) -0.0264(4) 0.0194(4)
Cl2 0.1532(7) 0.0751(5) 0.0436(3) -0.0198(3) -0.0072(4) 0.0021(5)
O1 0.0539(9) 0.0473(9) 0.0472(8) 0.0076(7) 0.0054(7) 0.0160(8)
O2 0.0651(10) 0.0477(9) 0.0704(10) -0.0016(8) 0.0244(9) 0.0078(8)
O3 0.0466(9) 0.0623(10) 0.0454(8) 0.0046(7) -0.0005(7) -0.0122(8)
O4 0.0580(10) 0.1372(17) 0.0518(9) 0.0065(11) 0.0087(9) -0.0315(11)
N 0.0418(10) 0.0484(10) 0.0349(9) -0.0017(8) 0.0005(8) -0.0043(9)
C1 0.0528(13) 0.0485(13) 0.0388(11) -0.0039(10) -0.0001(10) 0.0020(11)
C2 0.0629(15) 0.0564(14) 0.0342(11) 0.0005(11) -0.0022(11) -0.0007(12)
C3 0.0921(19) 0.0499(14) 0.0347(11) -0.0073(11) 0.0046(13) -0.0045(13)
C4 0.098(2) 0.0622(16) 0.0561(14) -0.0152(13) 0.0056(15) 0.0245(15)
C5 0.0709(17) 0.0714(17) 0.0523(14) -0.0066(13) -0.0058(13) 0.0220(14)
C6 0.0523(13) 0.0451(13) 0.0377(11) -0.0019(10) 0.0062(10) -0.0026(11)
C7 0.0419(12) 0.0389(11) 0.0370(11) 0.0050(10) -0.0026(10) 0.0023(11)
C8 0.0417(12) 0.0348(10) 0.0366(10) 0.0021(9) -0.0035(9) -0.0006(10)
C9 0.0523(13) 0.0507(13) 0.0424(12) 0.0056(10) -0.0073(10) -0.0124(11)
C10 0.0461(13) 0.0619(15) 0.0426(12) 0.0058(11) 0.0001(11) -0.0084(12)
C11 0.0388(11) 0.0334(11) 0.0352(10) 0.0036(9) -0.0009(9) 0.0032(9)
C12 0.0430(12) 0.0412(12) 0.0307(10) 0.0025(9) -0.0068(9) 0.0070(10)
C13 0.0434(12) 0.0397(12) 0.0364(10) 0.0039(10) -0.0054(10) -0.0017(10)
C14 0.0461(13) 0.0561(15) 0.0519(13) 0.0044(12) 0.0058(11) -0.0017(12)
C15 0.0603(16) 0.0541(16) 0.0696(16) 0.0092(13) 0.0043(13) -0.0121(13)
C16 0.0672(17) 0.0415(13) 0.0680(16) 0.0066(12) -0.0097(14) -0.0078(13)
C17 0.0538(14) 0.0397(13) 0.0543(13) -0.0011(10) -0.0048(11) 0.0019(11)
C18 0.0439(12) 0.0346(11) 0.0386(11) 0.0007(9) -0.0072(9) -0.0004(10)
C19 0.0405(12) 0.0397(12) 0.0403(11) 0.0007(10) -0.0031(10) 0.0065(10)
C20 0.0434(12) 0.0372(12) 0.0347(11) 0.0039(9) -0.0013(9) 0.0012(10)
C21 0.0743(16) 0.0473(14) 0.0657(14) 0.0017(12) -0.0276(14) 0.0066(13)
C22 0.0808(18) 0.0652(18) 0.0758(17) 0.0093(15) -0.0415(15) 0.0022(15)
C23 0.0647(16) 0.0644(16) 0.0489(14) 0.0034(13) -0.0140(12) -0.0106(14)
C24 0.0633(15) 0.0504(14) 0.0466(13) -0.0065(11) 0.0044(12) -0.0041(12)
C25 0.0513(14) 0.0474(14) 0.0431(12) -0.0001(11) -0.0024(10) 0.0051(11)
C26 0.103(2) 0.104(2) 0.0832(19) -0.0122(18) -0.0411(18) -0.0130(18)

loop_
_geom_bond_atom_site_label_1
_geom_bond_atom_site_label_2
_geom_bond_distance
_geom_bond_site_symmetry_2
_geom_bond_publ_flag
Cl1 C2 1.725(2) . ?
Cl2 C3 1.728(2) . ?
O1 C12 1.210(2) . ?
O2 C19 1.215(2) . ?
O3 C7 1.207(2) . ?
O4 C10 1.201(2) . ?
N C7 1.383(2) . ?
N C10 1.399(2) . ?
N C6 1.434(2) . ?
C1 C6 1.375(3) . ?
C1 C2 1.389(3) . ?
C1 H1 0.9300 . ?
C2 C3 1.379(3) . ?
C3 C4 1.377(3) . ?
C4 C5 1.375(3) . ?
C4 H4 0.9300 . ?
C5 C6 1.372(3) . ?
C5 H5 0.9300 . ?
C7 C8 1.516(2) . ?
C8 C9 1.527(2) . ?
C8 C11 1.538(2) . ?
C8 H8 0.9800 . ?
C9 C10 1.499(3) . ?
C9 H9A 0.9700 . ?
C9 H9B 0.9700 . ?
C11 C20 1.531(2) . ?
C11 C19 1.541(2) . ?
C11 C12 1.553(3) . ?
C12 C13 1.477(3) . ?
C13 C14 1.382(3) . ?
C13 C18 1.389(3) . ?
C14 C15 1.383(3) . ?
C14 H14 0.9300 . ?
C15 C16 1.385(3) . ?
C15 H15 0.9300 . ?
C16 C17 1.379(3) . ?
C16 H16 0.9300 . ?
C17 C18 1.392(3) . ?
C17 H17 0.9300 . ?
C18 C19 1.468(3) . ?
C20 C21 1.380(3) . ?
C20 C25 1.381(3) . ?
C21 C22 1.388(3) . ?
C21 H21 0.9300 . ?
C22 C23 1.370(3) . ?
C22 H22 0.9300 . ?
C23 C24 1.372(3) . ?
C23 C26 1.514(3) . ?
C24 C25 1.390(3) . ?
C24 H24 0.9300 . ?
C25 H25 0.9300 . ?
C26 H26A 0.9600 . ?
C26 H26B 0.9600 . ?
C26 H26C 0.9600 . ?

loop_
_cod_related_entry_id
_cod_related_entry_database
_cod_related_entry_code
1 ChemSpider 9526972
